data_4068363
loop_
_publ_author_name
'Harb, Mohammad K.'
'Niksch, Tobias'
'Windhager, Jochen'
'G\"orls, Helmar'
'Holze, Rudolf'
'Lockett, L. Tori'
'Okumura, Noriko'
'Evans, Dennis H.'
'Glass, Richard S.'
'Lichtenberger, Dennis L.'
'El-khateeb, Mohammad'
'Weigand, Wolfgang'

_publ_section_title
;
 Synthesis and Characterization of Diiron Diselenolato Complexes Including
 Iron Hydrogenase Models
;
_journal_issue 4
_journal_name_full Organometallics
_journal_page_first 1039
_journal_paper_doi 10.1021/om800748p
_journal_volume 28
_journal_year 2009
_chemical_formula_sum 'C9 H6 Fe2 O6 Se2'
_chemical_formula_weight 479.76
_chemical_name_systematic
; 
 ? 
;
_space_group_IT_number 11
_symmetry_cell_setting monoclinic
_symmetry_space_group_name_Hall '-P 2yb'
_symmetry_space_group_name_H-M 'P 1 21/m 1'
_atom_sites_solution_hydrogens geom
_atom_sites_solution_primary direct
_atom_sites_solution_secondary difmap
_audit_creation_method SHELXL-97
_cell_angle_alpha 90.00
_cell_angle_beta 108.879(2)
_cell_angle_gamma 90.00
_cell_formula_units_Z 2
_cell_length_a 6.9331(2)
_cell_length_b 13.3655(5)
_cell_length_c 7.9811(3)
_cell_measurement_temperature 183(2)
_cell_volume 699.78(4)
_computing_cell_refinement DENZO
_computing_data_collection COLLECT
_computing_data_reduction DENZO
_computing_molecular_graphics SHELXTL/PC
_computing_publication_material SHELXL-97
_computing_structure_refinement 'SHELXL-97 (Sheldrick, 1997)'
_computing_structure_solution 'SHELXS-97 (Sheldrick, 1990)'
_diffrn_ambient_temperature 183(2)
_diffrn_measured_fraction_theta_full 0.993
_diffrn_measured_fraction_theta_max 0.993
_diffrn_measurement_device_type KappaCCD
_diffrn_measurement_method 'phi- + omega-scan'
_diffrn_radiation_monochromator graphite
_diffrn_radiation_source 'fine-focus sealed tube'
_diffrn_radiation_type MoK\a
_diffrn_radiation_wavelength 0.71073
_diffrn_reflns_av_R_equivalents 0.0654
_diffrn_reflns_av_sigmaI/netI 0.0464
_diffrn_reflns_limit_h_max 8
_diffrn_reflns_limit_h_min -8
_diffrn_reflns_limit_k_max 16
_diffrn_reflns_limit_k_min -17
_diffrn_reflns_limit_l_max 9
_diffrn_reflns_limit_l_min -10
_diffrn_reflns_number 4932
_diffrn_reflns_theta_full 27.47
_diffrn_reflns_theta_max 27.47
_diffrn_reflns_theta_min 3.11
_exptl_absorpt_coefficient_mu 7.289
_exptl_absorpt_correction_type none
_exptl_crystal_colour red-orange
_exptl_crystal_density_diffrn 2.277
_exptl_crystal_density_method 'not measured'
_exptl_crystal_description prism
_exptl_crystal_F_000 456
_exptl_crystal_size_max 0.04
_exptl_crystal_size_mid 0.04
_exptl_crystal_size_min 0.04
_refine_diff_density_max 1.321
_refine_diff_density_min -0.882
_refine_diff_density_rms 0.170
_refine_ls_extinction_coef 0.0050(18)
_refine_ls_extinction_expression Fc^*^=kFc[1+0.001xFc^2^\l^3^/sin(2\q)]^-1/4^
_refine_ls_extinction_method SHELXL
_refine_ls_goodness_of_fit_ref 1.051
_refine_ls_hydrogen_treatment constr
_refine_ls_matrix_type full
_refine_ls_number_parameters 98
_refine_ls_number_reflns 1655
_refine_ls_number_restraints 0
_refine_ls_restrained_S_all 1.051
_refine_ls_R_factor_all 0.0425
_refine_ls_R_factor_gt 0.0375
_refine_ls_shift/su_max 0.000
_refine_ls_shift/su_mean 0.000
_refine_ls_structure_factor_coef Fsqd
_refine_ls_weighting_details 'calc w=1/[\s^2^(Fo^2^)+(0.0675P)^2^+0.0000P] where P=(Fo^2^+2Fc^2^)/3'
_refine_ls_weighting_scheme calc
_refine_ls_wR_factor_gt 0.0975
_refine_ls_wR_factor_ref 0.1011
_reflns_number_gt 1471
_reflns_number_total 1655
_reflns_threshold_expression >2sigma(I)
_cod_data_source_file om800748p_si_002.cif
_cod_data_source_block FO3181
_cod_depositor_comments
;
The following automatic conversions were performed:

'_exptl_absorpt_correction_type' value 'NONE' changed to 'none'
according to /home/saulius/struct/CIF-dictionaries/cif_core.dic
dictionary named 'cif_core.dic' version 2.4.2 from 2011-04-26.

Automatic conversion script
Id: cif_fix_values 1715 2011-07-08 13:25:40Z adriana 
;
_cod_original_sg_symbol_H-M P2(1)/m
_cod_database_code 4068363

loop_
_symmetry_equiv_pos_as_xyz
'x, y, z'
'-x, y+1/2, -z'
'-x, -y, -z'
'x, -y-1/2, z'

loop_
_atom_site_label
_atom_site_type_symbol
_atom_site_fract_x
_atom_site_fract_y
_atom_site_fract_z
_atom_site_U_iso_or_equiv
_atom_site_adp_type
_atom_site_occupancy
_atom_site_symmetry_multiplicity
_atom_site_calc_flag
_atom_site_refinement_flags
_atom_site_disorder_assembly
_atom_site_disorder_group
Fe Fe 0.22046(7) 0.34581(3) 0.77969(6) 0.02227(19) Uani 1 1 d . . .
Se1 Se -0.01880(6) 0.2500 0.86716(6) 0.02179(18) Uani 1 2 d S . .
Se2 Se 0.47586(6) 0.2500 0.98628(6) 0.02379(19) Uani 1 2 d S . .
O1 O 0.2193(5) 0.5319(2) 0.9747(5) 0.0506(8) Uani 1 1 d . . .
O2 O 0.5298(5) 0.4020(3) 0.6187(4) 0.0548(9) Uani 1 1 d . . .
O3 O -0.1063(4) 0.3861(2) 0.4461(4) 0.0422(7) Uani 1 1 d . . .
C1 C 0.0523(8) 0.2500 1.1244(6) 0.0365(12) Uani 1 2 d S . .
H1A H 0.0411 0.3200 1.1610 0.044 Uiso 0.50 1 calc PR A .
H1B H -0.0546 0.2114 1.1534 0.044 Uiso 0.50 1 calc PR . .
C2 C 0.2467(10) 0.2124(6) 1.2364(9) 0.0327(15) Uani 0.50 1 d P A -1
H2A H 0.2455 0.1390 1.2190 0.039 Uiso 0.50 1 calc PR A -1
H2B H 0.2527 0.2238 1.3606 0.039 Uiso 0.50 1 calc PR A -1
C3 C 0.4373(8) 0.2500 1.2193(7) 0.0387(13) Uani 1 2 d S . .
H3A H 0.5498 0.2104 1.3004 0.046 Uiso 0.50 1 calc PR A .
H3B H 0.4546 0.3197 1.2634 0.046 Uiso 0.50 1 calc PR . .
C4 C 0.2189(5) 0.4597(3) 0.8977(5) 0.0315(8) Uani 1 1 d . . .
C5 C 0.4110(6) 0.3791(3) 0.6803(5) 0.0342(8) Uani 1 1 d . . .
C6 C 0.0187(6) 0.3701(3) 0.5774(5) 0.0294(7) Uani 1 1 d . . .

loop_
_atom_site_aniso_label
_atom_site_aniso_U_11
_atom_site_aniso_U_22
_atom_site_aniso_U_33
_atom_site_aniso_U_23
_atom_site_aniso_U_13
_atom_site_aniso_U_12
Fe 0.0196(3) 0.0186(3) 0.0278(3) 0.00187(17) 0.0065(2) -0.00065(17)
Se1 0.0149(3) 0.0242(3) 0.0252(3) 0.000 0.00499(19) 0.000
Se2 0.0148(3) 0.0266(3) 0.0282(3) 0.000 0.00450(19) 0.000
O1 0.059(2) 0.0282(14) 0.065(2) -0.0161(15) 0.0205(17) -0.0060(13)
O2 0.0407(17) 0.073(2) 0.058(2) 0.0207(17) 0.0255(16) -0.0040(16)
O3 0.0355(15) 0.0464(15) 0.0371(14) 0.0105(13) 0.0014(12) -0.0011(13)
C1 0.027(2) 0.061(4) 0.024(2) 0.000 0.012(2) 0.000
C2 0.029(3) 0.038(3) 0.026(3) 0.003(3) 0.002(3) 0.003(3)
C3 0.023(2) 0.064(4) 0.024(2) 0.000 0.001(2) 0.000
C4 0.0257(17) 0.0267(17) 0.041(2) 0.0042(15) 0.0088(15) -0.0042(14)
C5 0.0294(18) 0.0351(18) 0.0359(19) 0.0072(15) 0.0074(16) 0.0025(15)
C6 0.0315(18) 0.0229(15) 0.0341(18) 0.0027(14) 0.0111(15) -0.0010(14)

loop_
_atom_type_symbol
_atom_type_description
_atom_type_scat_dispersion_real
_atom_type_scat_dispersion_imag
_atom_type_scat_source
C C 0.0033 0.0016 'International Tables Vol C Tables 4.2.6.8 and 6.1.1.4'
H H 0.0000 0.0000 'International Tables Vol C Tables 4.2.6.8 and 6.1.1.4'
O O 0.0106 0.0060 'International Tables Vol C Tables 4.2.6.8 and 6.1.1.4'
Fe Fe 0.3463 0.8444 'International Tables Vol C Tables 4.2.6.8 and 6.1.1.4'
Se Se -0.0929 2.2259 'International Tables Vol C Tables 4.2.6.8 and 6.1.1.4'

loop_
_geom_angle_atom_site_label_1
_geom_angle_atom_site_label_2
_geom_angle_atom_site_label_3
_geom_angle
_geom_angle_site_symmetry_1
_geom_angle_site_symmetry_3
C6 Fe C4 100.60(16) . .
C6 Fe C5 91.62(17) . .
C4 Fe C5 98.69(17) . .
C6 Fe Se2 156.34(11) . .
C4 Fe Se2 102.94(12) . .
C5 Fe Se2 87.18(12) . .
C6 Fe Se1 86.93(12) . .
C4 Fe Se1 100.39(11) . .
C5 Fe Se1 160.81(13) . .
Se2 Fe Se1 86.546(19) . .
C6 Fe Fe 100.44(11) . 4_565
C4 Fe Fe 148.17(12) . 4_565
C5 Fe Fe 104.31(12) . 4_565
Se2 Fe Fe 57.254(12) . 4_565
Se1 Fe Fe 57.333(12) . 4_565
C1 Se1 Fe 110.32(13) . .
C1 Se1 Fe 110.32(13) . 4_565
Fe Se1 Fe 65.33(2) . 4_565
C3 Se2 Fe 111.07(12) . 4_565
C3 Se2 Fe 111.07(12) . .
Fe Se2 Fe 65.49(2) 4_565 .
C2 C1 C2 40.7(6) 4_565 .
C2 C1 Se1 121.2(4) 4_565 .
C2 C1 Se1 121.2(4) . .
C1 C2 C3 120.9(5) . .
C2 C3 C2 40.3(6) 4_565 .
C2 C3 Se2 119.5(4) 4_565 .
C2 C3 Se2 119.5(4) . .
O1 C4 Fe 179.2(4) . .
O2 C5 Fe 178.6(4) . .
O3 C6 Fe 178.2(3) . .

loop_
_geom_bond_atom_site_label_1
_geom_bond_atom_site_label_2
_geom_bond_distance
_geom_bond_site_symmetry_2
Fe C6 1.791(4) .
Fe C4 1.792(4) .
Fe C5 1.803(4) .
Fe Se2 2.3673(6) .
Fe Se1 2.3724(6) .
Fe Fe 2.5610(8) 4_565
Se1 C1 1.950(5) .
Se1 Fe 2.3724(6) 4_565
Se2 C3 1.962(5) .
Se2 Fe 2.3673(6) 4_565
O1 C4 1.143(5) .
O2 C5 1.129(5) .
O3 C6 1.143(5) .
C1 C2 1.445(8) 4_565
C1 C2 1.445(8) .
C2 C3 1.461(8) .
C3 C2 1.461(8) 4_565
